data_4122873
loop_
_publ_author_name
'Koumousi, Evangelia S.'
'Jeon, Ie-Rang'
'Gao, Qian'
'Dechambenoit, Pierre'
'Woodruff, Daniel N.'
'Merzeau, Pascal'
'Buisson, Lionel'
'Jia, Xiaolu'
'Li, Dongfeng'
'Volatron, Florence'
'Mathoni\`ere, Corine'
'Cl\'erac, Rodolphe'

_publ_section_title
;
 Metal-to-Metal Electron Transfer in Co/Fe Prussian Blue Molecular
 Analogues: The Ultimate Miniaturization.
;
_journal_issue 44
_journal_name_full 'Journal of the American Chemical Society'
_journal_page_first 15461
_journal_page_last 15464
_journal_paper_doi 10.1021/ja508094h
_journal_volume 136
_journal_year 2014
_chemical_formula_moiety 'C41 H35 B Co Fe N14, C F3 S O3, C3 H7 N O'
_chemical_formula_sum 'C45 H42 B Co F3 Fe N15 O4 S'
_chemical_formula_weight 1071.58
_chemical_name_systematic
;
 ?
;
_space_group_crystal_system orthorhombic
_space_group_IT_number 62
_space_group_name_Hall '-P 2ac 2n'
_space_group_name_H-M_alt 'P n m a'
_symmetry_space_group_name_Hall '-P 2ac 2n'
_symmetry_space_group_name_H-M 'P n m a'
_atom_sites_solution_hydrogens geom
_audit_creation_method SHELXL-2013
_cell_angle_alpha 90
_cell_angle_beta 90
_cell_angle_gamma 90
_cell_formula_units_Z 4
_cell_length_a 18.253(3)
_cell_length_b 14.801(2)
_cell_length_c 17.422(2)
_cell_measurement_reflns_used 9857
_cell_measurement_temperature 120(2)
_cell_measurement_theta_max 28.98
_cell_measurement_theta_min 2.23
_cell_volume 4706.8(11)
_computing_cell_refinement 'Bruker SAINT'
_computing_data_collection 'Bruker APEX2'
_computing_data_reduction 'Bruker SAINT'
_computing_structure_refinement 'SHELXL-2013 (Sheldrick, 2013)'
_computing_structure_solution 'Superflip (L. Palatinus, G. Chapuis, 2007)'
_diffrn_ambient_temperature 120(2)
_diffrn_measured_fraction_theta_full 0.999
_diffrn_measured_fraction_theta_max 0.996
_diffrn_measurement_device_type 'Bruker APEX-II Quasar'
_diffrn_measurement_method 'phi and omega scans'
_diffrn_radiation_source 'Incoatec microfocus sealed tube'
_diffrn_radiation_type MoK\a
_diffrn_radiation_wavelength 0.71073
_diffrn_reflns_av_R_equivalents 0.0419
_diffrn_reflns_av_unetI/netI 0.0202
_diffrn_reflns_Laue_measured_fraction_full 0.999
_diffrn_reflns_Laue_measured_fraction_max 0.996
_diffrn_reflns_limit_h_max 24
_diffrn_reflns_limit_h_min -24
_diffrn_reflns_limit_k_max 20
_diffrn_reflns_limit_k_min -20
_diffrn_reflns_limit_l_max 23
_diffrn_reflns_limit_l_min -23
_diffrn_reflns_number 150858
_diffrn_reflns_point_group_measured_fraction_full 0.999
_diffrn_reflns_point_group_measured_fraction_max 0.996
_diffrn_reflns_theta_full 25.242
_diffrn_reflns_theta_max 29.194
_diffrn_reflns_theta_min 1.805
_exptl_absorpt_coefficient_mu 0.779
_exptl_absorpt_correction_T_max 0.7458
_exptl_absorpt_correction_T_min 0.7109
_exptl_absorpt_correction_type multi-scan
_exptl_absorpt_process_details SADABS
_exptl_crystal_colour orange
_exptl_crystal_density_diffrn 1.512
_exptl_crystal_description plate
_exptl_crystal_F_000 2200
_exptl_crystal_size_max 0.400
_exptl_crystal_size_mid 0.120
_exptl_crystal_size_min 0.020
_refine_diff_density_max 1.152
_refine_diff_density_min -0.609
_refine_diff_density_rms 0.103
_refine_ls_extinction_method none
_refine_ls_goodness_of_fit_ref 1.176
_refine_ls_hydrogen_treatment riding
_refine_ls_matrix_type full
_refine_ls_number_parameters 362
_refine_ls_number_reflns 6579
_refine_ls_number_restraints 10
_refine_ls_restrained_S_all 1.176
_refine_ls_R_factor_all 0.0604
_refine_ls_R_factor_gt 0.0520
_refine_ls_shift/su_max 0.000
_refine_ls_shift/su_mean 0.000
_refine_ls_structure_factor_coef Fsqd
_refine_ls_weighting_details 'w=1/[\s^2^(Fo^2^)+(0.0515P)^2^+12.0626P] where P=(Fo^2^+2Fc^2^)/3'
_refine_ls_weighting_scheme calc
_refine_ls_wR_factor_gt 0.1396
_refine_ls_wR_factor_ref 0.1430
_reflns_Friedel_coverage 0.000
_reflns_number_gt 5817
_reflns_number_total 6579
_reflns_threshold_expression 'I > 2\s(I)'
_cod_data_source_file ja508094h_si_006.cif
_cod_data_source_block 1.n_DMF_120K
_cod_depositor_comments 'Adding full bibliography for 4122873--4122877.cif.'
_cod_database_code 4122873
_shelx_space_group_comment
;
The symmetry employed for this shelxl refinement is uniquely defined
by the following loop, which should always be used as a source of
symmetry information in preference to the above space-group names.
They are only intended as comments.
;
_shelx_estimated_absorpt_t_min 0.744
_shelx_estimated_absorpt_t_max 0.984
_shelxl_version_number 2013-4

loop_
_space_group_symop_operation_xyz
'x, y, z'
'-x+1/2, -y, z+1/2'
'x+1/2, -y+1/2, -z+1/2'
'-x, y+1/2, -z'
'-x, -y, -z'
'x-1/2, y, -z-1/2'
'-x-1/2, y-1/2, z-1/2'
'x, -y-1/2, z'

loop_
_atom_site_label
_atom_site_type_symbol
_atom_site_fract_x
_atom_site_fract_y
_atom_site_fract_z
_atom_site_U_iso_or_equiv
_atom_site_adp_type
_atom_site_occupancy
_atom_site_site_symmetry_order
_atom_site_calc_flag
_atom_site_refinement_flags_posn
_atom_site_refinement_flags_adp
_atom_site_refinement_flags_occupancy
_atom_site_disorder_assembly
_atom_site_disorder_group
Co1 Co 0.17405(3) 0.2500 0.61319(3) 0.00974(12) Uani 1 2 d S T P . .
Fe1 Fe -0.08992(3) 0.2500 0.56782(3) 0.01048(12) Uani 1 2 d S T P . .
N5 N -0.13215(12) 0.33279(15) 0.41998(12) 0.0157(4) Uani 1 1 d . . . . .
N2 N 0.27947(16) 0.2500 0.63698(16) 0.0111(5) Uani 1 2 d S T P . .
N1 N 0.15752(11) 0.15265(14) 0.68917(12) 0.0120(4) Uani 1 1 d . . . . .
N8 N 0.07411(17) 0.2500 0.58758(17) 0.0137(6) Uani 1 2 d S T P . .
N7 N -0.19962(17) 0.2500 0.55910(18) 0.0151(6) Uani 1 2 d S T P . .
N6 N -0.23182(17) 0.2500 0.48906(19) 0.0173(6) Uani 1 2 d S T P . .
N4 N -0.08785(11) 0.34147(14) 0.48243(12) 0.0131(4) Uani 1 1 d . . . . .
N3 N 0.19008(11) 0.14653(14) 0.54182(12) 0.0130(4) Uani 1 1 d . . . . .
C11 C 0.23366(13) 0.07731(17) 0.56330(14) 0.0130(5) Uani 1 1 d . . . . .
C14 C 0.15562(15) 0.06280(19) 0.42942(15) 0.0197(5) Uani 1 1 d . . . . .
H14 H 0.1283 0.0594 0.3845 0.024 Uiso 1 1 calc R U . . .
C12 C 0.24154(14) 0.00072(18) 0.51764(14) 0.0154(5) Uani 1 1 d . . . . .
H12 H 0.2734 -0.0451 0.5323 0.018 Uiso 1 1 calc R U . . .
C10 C 0.27177(14) 0.08515(16) 0.64168(13) 0.0120(4) Uani 1 1 d . . . . .
C13 C 0.20178(15) -0.00698(19) 0.45025(15) 0.0183(5) Uani 1 1 d . . . . .
H13 H 0.2061 -0.0582 0.4196 0.022 Uiso 1 1 calc R U . . .
N9 N -0.09091(14) 0.40247(17) 0.68783(14) 0.0220(5) Uani 1 1 d . . . . .
C5 C 0.21196(13) 0.09328(17) 0.70287(14) 0.0127(5) Uani 1 1 d . . . . .
C1 C 0.09494(14) 0.14624(18) 0.73037(15) 0.0157(5) Uani 1 1 d . . . . .
H1 H 0.0551 0.1820 0.7167 0.019 Uiso 1 1 calc R U . . .
C18 C -0.11341(16) 0.39474(19) 0.36666(16) 0.0214(6) Uani 1 1 d . . . . .
H18 H -0.1357 0.4020 0.3190 0.026 Uiso 1 1 calc R U . . .
C6 C 0.31719(13) 0.17144(17) 0.64044(13) 0.0121(4) Uani 1 1 d . . . . .
C7 C 0.39300(14) 0.16924(18) 0.64181(15) 0.0162(5) Uani 1 1 d . . . . .
H7 H 0.4178 0.1144 0.6436 0.019 Uiso 1 1 calc R U . . .
C9 C 0.32016(15) 0.00245(17) 0.65723(16) 0.0175(5) Uani 1 1 d . . . . .
H9A H 0.3552 -0.0041 0.6165 0.026 Uiso 1 1 calc R U . . .
H9B H 0.2901 -0.0507 0.6599 0.026 Uiso 1 1 calc R U . . .
H9C H 0.3455 0.0104 0.7051 0.026 Uiso 1 1 calc R U . . .
C22 C 0.0111(2) 0.2500 0.57710(19) 0.0123(6) Uani 1 2 d S T P . .
C17 C -0.05594(17) 0.4454(2) 0.39433(17) 0.0233(6) Uani 1 1 d . . . . .
H17 H -0.0319 0.4929 0.3702 0.028 Uiso 1 1 calc R U . . .
C3 C 0.14787(16) 0.03631(19) 0.81359(15) 0.0210(5) Uani 1 1 d . . . . .
H3 H 0.1464 0.0015 0.8580 0.025 Uiso 1 1 calc R U . . .
C4 C 0.20987(15) 0.03729(18) 0.76734(14) 0.0167(5) Uani 1 1 d . . . . .
H4 H 0.2498 0.0008 0.7793 0.020 Uiso 1 1 calc R U . . .
C8 C 0.4313(2) 0.2500 0.6405(2) 0.0183(7) Uani 1 2 d S T P . .
H8 H 0.4822 0.2500 0.6388 0.022 Uiso 1 2 calc R U P . .
C16 C -0.04197(15) 0.40892(18) 0.46698(15) 0.0176(5) Uani 1 1 d . . . . .
H16 H -0.0055 0.4291 0.5001 0.021 Uiso 1 1 calc R U . . .
C2 C 0.08827(15) 0.08835(19) 0.79215(16) 0.0198(5) Uani 1 1 d . . . . .
H2 H 0.0443 0.0844 0.8190 0.024 Uiso 1 1 calc R U . . .
C15 C 0.15074(15) 0.13775(19) 0.47649(15) 0.0174(5) Uani 1 1 d . . . . .
H15 H 0.1190 0.1841 0.4626 0.021 Uiso 1 1 calc R U . . .
C20 C -0.3215(2) 0.2500 0.5741(3) 0.0295(10) Uani 1 2 d S T P . .
H20 H -0.3675 0.2500 0.5969 0.035 Uiso 1 2 calc R U P . .
C23 C -0.09222(14) 0.34328(17) 0.64371(14) 0.0147(5) Uani 1 1 d . . . . .
C21 C -0.2536(2) 0.2500 0.6108(2) 0.0204(8) Uani 1 2 d S T P . .
H21 H -0.2469 0.2500 0.6637 0.024 Uiso 1 2 calc R U P . .
B1 B -0.1832(2) 0.2500 0.4165(3) 0.0184(8) Uani 1 2 d S T P . .
H1A H -0.2129 0.2500 0.3696 0.022 Uiso 1 2 calc R U P . .
C19 C -0.3057(2) 0.2500 0.4968(3) 0.0269(9) Uani 1 2 d S T P . .
H19 H -0.3396 0.2500 0.4570 0.032 Uiso 1 2 calc R U P . .
S1 S 0.48695(8) 0.04889(16) 0.47975(9) 0.0501(5) Uani 0.475 1 d D . P A 1
O1A O 0.5283(3) 0.1086(5) 0.5287(3) 0.096(2) Uani 0.35 1 d D . P A 1
O2A O 0.4118(3) 0.0685(5) 0.4823(5) 0.088(2) Uani 0.35 1 d D . P A 1
O3A O 0.5139(3) 0.0512(7) 0.4022(3) 0.128(4) Uani 0.35 1 d . . P A 1
C30 C 0.48695(8) 0.04889(16) 0.47975(9) 0.0501(5) Uani 0.375 1 d . . P B 2
F1A F 0.5283(3) 0.1086(5) 0.5287(3) 0.096(2) Uani 0.35 1 d . . P B 2
F2A F 0.4118(3) 0.0685(5) 0.4823(5) 0.088(2) Uani 0.35 1 d . . P B 2
F3A F 0.5139(3) 0.0512(7) 0.4022(3) 0.128(4) Uani 0.35 1 d . . P B 2
F4B F 0.4496(9) 0.1360(12) 0.3420(8) 0.050(4) Uani 0.125 1 d . . P C 3
C31 C 0.4890(10) 0.1526(12) 0.4063(10) 0.089(12) Uani 0.125 1 d . . P C 3
O2B O 0.4122(11) 0.030(2) 0.489(3) 0.088(2) Uani 0.125 1 d D . P D 3
F5B F 0.4523(14) 0.224(2) 0.4354(11) 0.109(17) Uani 0.125 1 d . . P C 3
O3B O 0.5146(17) -0.017(2) 0.4304(16) 0.128(4) Uani 0.125 1 d D . P E 3
O1B O 0.521(2) 0.1309(18) 0.5002(18) 0.096(2) Uani 0.125 1 d D . P C 3
F6B F 0.5589(10) 0.1695(15) 0.3877(10) 0.066(6) Uani 0.125 1 d . . P C 3
O4B O 0.4496(9) 0.1360(12) 0.3420(8) 0.050(4) Uani 0.025 1 d D . P F 4
S2 S 0.4890(10) 0.1526(12) 0.4063(10) 0.089(12) Uani 0.025 1 d D . P F 4
F2B F 0.4122(11) 0.030(2) 0.489(3) 0.088(2) Uani 0.025 1 d . . P G 4
O5B O 0.4523(14) 0.224(2) 0.4354(11) 0.109(17) Uani 0.025 1 d D . P F 4
F3B F 0.5146(17) -0.017(2) 0.4304(16) 0.128(4) Uani 0.025 1 d . . P H 4
F1B F 0.521(2) 0.1309(18) 0.5002(18) 0.096(2) Uani 0.025 1 d . . P F 4
O6B O 0.5589(10) 0.1695(15) 0.3877(10) 0.066(6) Uani 0.025 1 d D . P F 4

loop_
_atom_site_aniso_label
_atom_site_aniso_U_11
_atom_site_aniso_U_22
_atom_site_aniso_U_33
_atom_site_aniso_U_23
_atom_site_aniso_U_13
_atom_site_aniso_U_12
Co1 0.0091(2) 0.0105(2) 0.0096(2) 0.000 0.00020(16) 0.000
Fe1 0.0106(2) 0.0102(2) 0.0106(2) 0.000 -0.00064(17) 0.000
N5 0.0159(10) 0.0167(10) 0.0146(10) 0.0016(8) -0.0026(8) 0.0019(8)
N2 0.0112(13) 0.0128(13) 0.0093(12) 0.000 0.0004(10) 0.000
N1 0.0111(9) 0.0128(9) 0.0121(9) -0.0004(7) 0.0006(7) -0.0009(7)
N8 0.0142(15) 0.0136(14) 0.0132(13) 0.000 -0.0002(11) 0.000
N7 0.0150(14) 0.0128(13) 0.0175(15) 0.000 0.0002(12) 0.000
N6 0.0115(14) 0.0167(14) 0.0237(16) 0.000 -0.0037(12) 0.000
N4 0.0137(10) 0.0118(9) 0.0138(9) 0.0013(8) -0.0023(8) 0.0007(8)
N3 0.0125(10) 0.0145(10) 0.0120(9) -0.0015(8) 0.0011(8) -0.0016(8)
C11 0.0115(11) 0.0138(11) 0.0137(11) -0.0021(9) 0.0019(9) -0.0027(9)
C14 0.0218(13) 0.0231(13) 0.0143(11) -0.0035(10) -0.0012(10) -0.0038(11)
C12 0.0156(12) 0.0144(11) 0.0161(11) -0.0023(9) 0.0018(9) -0.0009(9)
C10 0.0134(11) 0.0122(11) 0.0106(10) -0.0006(8) -0.0006(9) 0.0006(9)
C13 0.0219(13) 0.0179(12) 0.0152(11) -0.0054(10) 0.0042(10) -0.0052(10)
N9 0.0277(13) 0.0204(11) 0.0178(11) -0.0020(9) -0.0005(9) 0.0031(10)
C5 0.0138(11) 0.0124(11) 0.0118(10) -0.0015(9) -0.0012(9) -0.0014(9)
C1 0.0138(11) 0.0164(11) 0.0169(12) -0.0003(9) 0.0026(9) -0.0011(9)
C18 0.0259(14) 0.0219(13) 0.0163(12) 0.0081(10) -0.0033(10) 0.0039(11)
C6 0.0135(11) 0.0130(11) 0.0099(10) -0.0007(8) -0.0009(8) -0.0001(9)
C7 0.0131(11) 0.0170(12) 0.0185(12) -0.0003(10) 0.0008(9) 0.0040(9)
C9 0.0181(12) 0.0133(11) 0.0210(12) 0.0004(10) -0.0017(10) 0.0030(9)
C22 0.0168(17) 0.0093(14) 0.0108(15) 0.000 -0.0007(12) 0.000
C17 0.0272(14) 0.0194(13) 0.0232(13) 0.0098(11) 0.0009(11) -0.0015(11)
C3 0.0286(14) 0.0207(13) 0.0138(11) 0.0037(10) 0.0021(10) -0.0017(11)
C4 0.0205(13) 0.0152(11) 0.0145(11) 0.0003(9) -0.0022(10) 0.0006(10)
C8 0.0093(16) 0.0221(18) 0.0235(18) 0.000 -0.0005(14) 0.000
C16 0.0189(12) 0.0140(11) 0.0198(12) 0.0023(10) -0.0017(10) -0.0019(10)
C2 0.0193(13) 0.0217(13) 0.0185(12) 0.0030(10) 0.0057(10) -0.0027(10)
C15 0.0194(12) 0.0191(12) 0.0137(11) 0.0006(10) -0.0018(10) -0.0005(10)
C20 0.0141(18) 0.032(2) 0.042(3) 0.000 0.0071(18) 0.000
C23 0.0145(11) 0.0156(11) 0.0140(11) 0.0025(9) 0.0005(9) 0.0007(9)
C21 0.0156(18) 0.0200(18) 0.0255(19) 0.000 0.0047(15) 0.000
B1 0.0144(19) 0.020(2) 0.020(2) 0.000 -0.0058(16) 0.000
C19 0.0142(18) 0.026(2) 0.040(2) 0.000 -0.0036(17) 0.000
S1 0.0217(7) 0.0957(15) 0.0329(8) -0.0399(9) 0.0077(6) -0.0112(8)
O1A 0.038(2) 0.176(6) 0.074(4) -0.088(4) -0.016(3) 0.001(3)
O2A 0.0380(18) 0.175(7) 0.053(3) -0.064(5) -0.0121(16) 0.048(3)
O3A 0.037(2) 0.305(12) 0.043(3) -0.069(5) 0.016(2) -0.021(5)
C30 0.0217(7) 0.0957(15) 0.0329(8) -0.0399(9) 0.0077(6) -0.0112(8)
F1A 0.038(2) 0.176(6) 0.074(4) -0.088(4) -0.016(3) 0.001(3)
F2A 0.0380(18) 0.175(7) 0.053(3) -0.064(5) -0.0121(16) 0.048(3)
F3A 0.037(2) 0.305(12) 0.043(3) -0.069(5) 0.016(2) -0.021(5)
F4B 0.068(11) 0.058(10) 0.023(6) 0.009(6) -0.021(7) -0.040(9)
C31 0.21(3) 0.031(10) 0.030(9) 0.009(8) -0.032(15) -0.064(16)
O2B 0.0380(18) 0.175(7) 0.053(3) -0.064(5) -0.0121(16) 0.048(3)
F5B 0.114(18) 0.17(5) 0.043(10) -0.003(15) -0.013(10) 0.06(2)
O3B 0.037(2) 0.305(12) 0.043(3) -0.069(5) 0.016(2) -0.021(5)
O1B 0.038(2) 0.176(6) 0.074(4) -0.088(4) -0.016(3) 0.001(3)
F6B 0.063(11) 0.083(14) 0.051(10) 0.005(10) 0.003(9) -0.050(11)
O4B 0.068(11) 0.058(10) 0.023(6) 0.009(6) -0.021(7) -0.040(9)
S2 0.21(3) 0.031(10) 0.030(9) 0.009(8) -0.032(15) -0.064(16)
F2B 0.0380(18) 0.175(7) 0.053(3) -0.064(5) -0.0121(16) 0.048(3)
O5B 0.114(18) 0.17(5) 0.043(10) -0.003(15) -0.013(10) 0.06(2)
F3B 0.037(2) 0.305(12) 0.043(3) -0.069(5) 0.016(2) -0.021(5)
F1B 0.038(2) 0.176(6) 0.074(4) -0.088(4) -0.016(3) 0.001(3)
O6B 0.063(11) 0.083(14) 0.051(10) 0.005(10) 0.003(9) -0.050(11)

loop_
_atom_type_symbol
_atom_type_description
_atom_type_scat_dispersion_real
_atom_type_scat_dispersion_imag
_atom_type_scat_source
C C 0.0033 0.0016 'International Tables Vol C Tables 4.2.6.8 and 6.1.1.4'
Co Co 0.3494 0.9721 'International Tables Vol C Tables 4.2.6.8 and 6.1.1.4'
F F 0.0171 0.0103 'International Tables Vol C Tables 4.2.6.8 and 6.1.1.4'
Fe Fe 0.3463 0.8444 'International Tables Vol C Tables 4.2.6.8 and 6.1.1.4'
O O 0.0106 0.0060 'International Tables Vol C Tables 4.2.6.8 and 6.1.1.4'
S S 0.1246 0.1234 'International Tables Vol C Tables 4.2.6.8 and 6.1.1.4'
N N 0.0061 0.0033 'International Tables Vol C Tables 4.2.6.8 and 6.1.1.4'
B B 0.0013 0.0007 'International Tables Vol C Tables 4.2.6.8 and 6.1.1.4'
H H 0.0000 0.0000 'International Tables Vol C Tables 4.2.6.8 and 6.1.1.4'

loop_
_geom_angle_atom_site_label_1
_geom_angle_atom_site_label_2
_geom_angle_atom_site_label_3
_geom_angle
_geom_angle_site_symmetry_1
_geom_angle_site_symmetry_3
N8 Co1 N2 178.41(13) . .
N8 Co1 N1 90.62(9) . .
N2 Co1 N1 90.47(8) . .
N8 Co1 N1 90.62(9) . 8_565
N2 Co1 N1 90.47(8) . 8_565
N1 Co1 N1 93.41(12) . 8_565
N8 Co1 N3 89.68(9) . .
N2 Co1 N3 89.30(8) . .
N1 Co1 N3 83.12(9) . .
N1 Co1 N3 176.52(9) 8_565 .
N8 Co1 N3 89.68(9) . 8_565
N2 Co1 N3 89.30(8) . 8_565
N1 Co1 N3 176.52(9) . 8_565
N1 Co1 N3 83.12(9) 8_565 8_565
N3 Co1 N3 100.34(13) . 8_565
C22 Fe1 C23 87.79(11) . .
C22 Fe1 C23 87.79(11) . 8_565
C23 Fe1 C23 92.45(15) . 8_565
C22 Fe1 N7 179.33(14) . .
C23 Fe1 N7 91.74(10) . .
C23 Fe1 N7 91.74(10) 8_565 .
C22 Fe1 N4 92.63(10) . 8_565
C23 Fe1 N4 176.06(10) . 8_565
C23 Fe1 N4 91.48(10) 8_565 8_565
N7 Fe1 N4 87.87(9) . 8_565
C22 Fe1 N4 92.63(10) . .
C23 Fe1 N4 91.48(10) . .
C23 Fe1 N4 176.06(10) 8_565 .
N7 Fe1 N4 87.87(9) . .
N4 Fe1 N4 84.59(12) 8_565 .
C18 N5 N4 109.6(2) . .
C18 N5 B1 131.8(3) . .
N4 N5 B1 117.7(2) . .
C6 N2 C6 118.5(3) . 8_565
C6 N2 Co1 120.47(15) . .
C6 N2 Co1 120.47(15) 8_565 .
C5 N1 C1 118.9(2) . .
C5 N1 Co1 118.72(17) . .
C1 N1 Co1 122.32(17) . .
C22 N8 Co1 175.3(3) . .
C21 N7 N6 106.7(3) . .
C21 N7 Fe1 133.2(3) . .
N6 N7 Fe1 120.1(2) . .
C19 N6 N7 110.0(3) . .
C19 N6 B1 130.8(4) . .
N7 N6 B1 119.2(3) . .
C16 N4 N5 106.4(2) . .
C16 N4 Fe1 131.78(18) . .
N5 N4 Fe1 121.08(16) . .
C11 N3 C15 118.3(2) . .
C11 N3 Co1 119.77(17) . .
C15 N3 Co1 121.38(18) . .
N3 C11 C12 121.4(2) . .
N3 C11 C10 117.1(2) . .
C12 C11 C10 121.5(2) . .
C13 C14 C15 118.9(2) . .
C13 C14 H14 120.5 . .
C15 C14 H14 120.5 . .
C13 C12 C11 119.8(2) . .
C13 C12 H12 120.1 . .
C11 C12 H12 120.1 . .
C6 C10 C5 109.40(19) . .
C6 C10 C9 111.0(2) . .
C5 C10 C9 110.5(2) . .
C6 C10 C11 107.29(19) . .
C5 C10 C11 107.6(2) . .
C9 C10 C11 110.9(2) . .
C14 C13 C12 118.7(2) . .
C14 C13 H13 120.6 . .
C12 C13 H13 120.6 . .
N1 C5 C4 120.6(2) . .
N1 C5 C10 117.0(2) . .
C4 C5 C10 122.2(2) . .
N1 C1 C2 122.1(2) . .
N1 C1 H1 118.9 . .
C2 C1 H1 118.9 . .
N5 C18 C17 108.8(2) . .
N5 C18 H18 125.6 . .
C17 C18 H18 125.6 . .
N2 C6 C7 122.0(2) . .
N2 C6 C10 116.4(2) . .
C7 C6 C10 121.6(2) . .
C6 C7 C8 118.9(3) . .
C6 C7 H7 120.5 . .
C8 C7 H7 120.5 . .
C10 C9 H9A 109.5 . .
C10 C9 H9B 109.5 . .
H9A C9 H9B 109.5 . .
C10 C9 H9C 109.5 . .
H9A C9 H9C 109.5 . .
H9B C9 H9C 109.5 . .
N8 C22 Fe1 176.0(3) . .
C18 C17 C16 104.2(2) . .
C18 C17 H17 127.9 . .
C16 C17 H17 127.9 . .
C2 C3 C4 118.5(2) . .
C2 C3 H3 120.7 . .
C4 C3 H3 120.7 . .
C3 C4 C5 119.7(2) . .
C3 C4 H4 120.2 . .
C5 C4 H4 120.2 . .
C7 C8 C7 119.3(3) . 8_565
C7 C8 H8 120.3 . .
C7 C8 H8 120.3 8_565 .
N4 C16 C17 110.9(2) . .
N4 C16 H16 124.5 . .
C17 C16 H16 124.5 . .
C1 C2 C3 119.1(2) . .
C1 C2 H2 120.5 . .
C3 C2 H2 120.5 . .
N3 C15 C14 122.8(3) . .
N3 C15 H15 118.6 . .
C14 C15 H15 118.6 . .
C19 C20 C21 105.3(4) . .
C19 C20 H20 127.4 . .
C21 C20 H20 127.4 . .
N9 C23 Fe1 176.5(2) . .
N7 C21 C20 110.2(4) . .
N7 C21 H21 124.9 . .
C20 C21 H21 124.9 . .
N5 B1 N5 105.3(3) . 8_565
N5 B1 N6 108.4(2) . .
N5 B1 N6 108.4(2) 8_565 .
N5 B1 H1A 111.5 . .
N5 B1 H1A 111.5 8_565 .
N6 B1 H1A 111.5 . .
N6 C19 C20 107.8(4) . .
N6 C19 H19 126.1 . .
C20 C19 H19 126.1 . .
O2A S1 O1A 111.5(4) . .
O2A S1 O3A 111.0(5) . .
O1A S1 O3A 111.2(4) . .
O2A S1 S1 116.3(4) . 5_656
O1A S1 S1 97.5(3) . 5_656
O3A S1 S1 108.5(4) . 5_656
F5B C31 F6B 115(2) . .
F5B C31 F4B 101.0(18) . .
F6B C31 F4B 109.8(17) . .
F5B C31 O1B 87.7(18) . .
F6B C31 O1B 86.6(17) . .
F4B C31 O1B 155.4(15) . .
F5B F5B C31 141.4(16) 8_565 .

loop_
_geom_bond_atom_site_label_1
_geom_bond_atom_site_label_2
_geom_bond_distance
_geom_bond_site_symmetry_2
Co1 N8 1.878(3) .
Co1 N2 1.968(3) .
Co1 N1 1.980(2) .
Co1 N1 1.980(2) 8_565
Co1 N3 1.994(2) .
Co1 N3 1.994(2) 8_565
Fe1 C22 1.851(4) .
Fe1 C23 1.912(3) .
Fe1 C23 1.912(3) 8_565
Fe1 N7 2.008(3) .
Fe1 N4 2.012(2) 8_565
Fe1 N4 2.012(2) .
N5 C18 1.349(3) .
N5 N4 1.362(3) .
N5 B1 1.541(3) .
N2 C6 1.353(3) .
N2 C6 1.353(3) 8_565
N1 C5 1.348(3) .
N1 C1 1.353(3) .
N8 C22 1.165(5) .
N7 C21 1.335(5) .
N7 N6 1.354(4) .
N6 C19 1.354(5) .
N6 B1 1.543(6) .
N4 C16 1.331(3) .
N3 C11 1.350(3) .
N3 C15 1.352(3) .
C11 C12 1.392(3) .
C11 C10 1.537(3) .
C14 C13 1.381(4) .
C14 C15 1.382(4) .
C14 H14 0.9300 .
C12 C13 1.385(4) .
C12 H12 0.9300 .
C10 C6 1.523(3) .
C10 C5 1.531(3) .
C10 C9 1.533(3) .
C13 H13 0.9300 .
N9 C23 1.166(4) .
C5 C4 1.396(3) .
C1 C2 1.381(4) .
C1 H1 0.9300 .
C18 C17 1.376(4) .
C18 H18 0.9300 .
C6 C7 1.384(3) .
C7 C8 1.385(3) .
C7 H7 0.9300 .
C9 H9A 0.9600 .
C9 H9B 0.9600 .
C9 H9C 0.9600 .
C17 C16 1.399(4) .
C17 H17 0.9300 .
C3 C2 1.384(4) .
C3 C4 1.389(4) .
C3 H3 0.9300 .
C4 H4 0.9300 .
C8 C7 1.385(3) 8_565
C8 H8 0.9300 .
C16 H16 0.9300 .
C2 H2 0.9300 .
C15 H15 0.9300 .
C20 C19 1.377(7) .
C20 C21 1.394(6) .
C20 H20 0.9300 .
C21 H21 0.9300 .
B1 N5 1.541(3) 8_565
B1 H1A 0.9800 .
C19 H19 0.9300 .
S1 O2A 1.403(5) .
S1 O1A 1.442(4) .
S1 O3A 1.438(5) .
S1 S1 1.679(5) 5_656
F4B C31 1.354(16) .
C31 F5B 1.343(19) .
C31 F6B 1.341(17) .
C31 O1B 1.77(3) .
F5B F5B 0.78(7) 8_565
